data_4025710
loop_
_publ_author_name
'Pankaj Jain'
'Gregory M. Ferrence'
'Timothy D. Lash'

_publ_contact_author_address
;
CB 4160
Department of Chemistry
Illinois State University
Normal, IL 61790
;
_publ_contact_author_email Ferrence@IllinoisState.edu
_publ_contact_author_fax (309)4385538
_publ_contact_author_name 'Ferrence, Gregory M.'
_publ_contact_author_phone (309)4387971
_publ_section_title
;
 Preparation of Furan and Thiophene-Derived Fulvene Dialdehydes: Synthesis
 and Structural Characterization of a 22-Oxa-21-carbaporphyrin and a
 Related Palladium(II) Organometallic Complex
;
_journal_name_full 'Journal of Organic Chemistry'
_journal_page_first 6563
_journal_page_last 6573
_journal_paper_doi 10.1021/jo101310m
_journal_volume 75
_journal_year 2010
_chemical_formula_moiety 'C31 H28 N2 O1'
_chemical_formula_sum 'C31 H28 N2 O'
_chemical_formula_weight 444.55
_space_group_IT_number 2
_symmetry_cell_setting triclinic
_symmetry_Int_Tables_number 2
_symmetry_space_group_name_Hall '-P 1'
_symmetry_space_group_name_H-M 'P -1'
_atom_sites_solution_hydrogens geom
_atom_sites_solution_primary direct
_atom_sites_solution_secondary difmap
_audit_conform_dict_location ftp://ftp.iucr.org/pub/cif_core.dic
_audit_conform_dict_name cif_core.dic
_audit_conform_dict_version 2.2
_audit_creation_date 2009-04-25T15:32:10-00:00
_audit_creation_method 'WinGX routine CIF_UPDATE'
_cell_angle_alpha 81.894(2)
_cell_angle_beta 74.682(2)
_cell_angle_gamma 77.448(2)
_cell_formula_units_Z 2
_cell_length_a 9.2564(16)
_cell_length_b 10.2025(17)
_cell_length_c 13.072(2)
_cell_measurement_reflns_used 3362
_cell_measurement_temperature 100(2)
_cell_measurement_theta_max 31.167
_cell_measurement_theta_min 2.491
_cell_measurement_wavelength 0.71073
_cell_volume 1157.6(3)
_computing_cell_refinement 'APEX2 & SAINT (Bruker, 2008)'
_computing_data_collection 'APEX2 (Bruker, 2008)'
_computing_data_reduction SAINT
_computing_molecular_graphics 'Ortep-3 for Windows (Farrugia, 1997)'
_computing_publication_material 'WinGX publication routines (Farrugia, 1999)'
_computing_structure_refinement 'SHELXL-97 (Sheldrick, 2008)'
_computing_structure_solution 'SIR2004 (Burla et al., 2005)'
_diffrn_ambient_temperature 100(2)
_diffrn_measured_fraction_theta_full 0.991
_diffrn_measured_fraction_theta_max 0.991
_diffrn_measurement_device_type 'Bruker AXS SMART APEX CCD diffractometer'
_diffrn_measurement_method '\w scans'
_diffrn_radiation_monochromator graphite
_diffrn_radiation_probe x-ray
_diffrn_radiation_type MoK\a
_diffrn_radiation_wavelength 0.71073
_diffrn_reflns_av_R_equivalents 0.0264
_diffrn_reflns_av_unetI/netI 0.0406
_diffrn_reflns_limit_h_max 11
_diffrn_reflns_limit_h_min -11
_diffrn_reflns_limit_k_max 12
_diffrn_reflns_limit_k_min -12
_diffrn_reflns_limit_l_max 16
_diffrn_reflns_limit_l_min -16
_diffrn_reflns_number 9832
_diffrn_reflns_theta_full 26.02
_diffrn_reflns_theta_max 26.02
_diffrn_reflns_theta_min 1.62
_diffrn_standards_decay_% 0
_diffrn_standards_number 0
_exptl_absorpt_coefficient_mu 0.077
_exptl_absorpt_correction_T_max 1
_exptl_absorpt_correction_T_min 0.9633
_exptl_absorpt_correction_type multi-scan
_exptl_absorpt_process_details 'SADABS (Bruker, 2008)'
_exptl_crystal_colour black
_exptl_crystal_density_diffrn 1.275
_exptl_crystal_density_method 'not measured'
_exptl_crystal_description plate
_exptl_crystal_F_000 472
_exptl_crystal_size_max 0.55
_exptl_crystal_size_mid 0.22
_exptl_crystal_size_min 0.06
_refine_diff_density_max 0.272
_refine_diff_density_min -0.229
_refine_diff_density_rms 0.051
_refine_ls_extinction_method none
_refine_ls_goodness_of_fit_ref 1.044
_refine_ls_hydrogen_treatment mixed
_refine_ls_matrix_type full
_refine_ls_number_parameters 319
_refine_ls_number_reflns 4521
_refine_ls_number_restraints 0
_refine_ls_restrained_S_all 1.044
_refine_ls_R_factor_all 0.0722
_refine_ls_R_factor_gt 0.0463
_refine_ls_shift/su_max 0
_refine_ls_shift/su_mean 0
_refine_ls_structure_factor_coef Fsqd
_refine_ls_weighting_details 'calc w=1/[\s^2^(Fo^2^)+(0.0652P)^2^+0.4167P] where P=(Fo^2^+2Fc^2^)/3'
_refine_ls_weighting_scheme calc
_refine_ls_wR_factor_gt 0.1174
_refine_ls_wR_factor_ref 0.1346
_reflns_number_gt 3251
_reflns_number_total 4521
_reflns_threshold_expression I>2\s(I)
_cod_data_source_file jo101310m_si_002.cif
_cod_data_source_block 19
_cod_database_code 4025710

loop_
_symmetry_equiv_pos_as_xyz
'x, y, z'
'-x, -y, -z'

loop_
_atom_site_label
_atom_site_type_symbol
_atom_site_fract_x
_atom_site_fract_y
_atom_site_fract_z
_atom_site_U_iso_or_equiv
_atom_site_adp_type
_atom_site_occupancy
_atom_site_calc_flag
_atom_site_refinement_flags
_atom_site_disorder_group
_atom_site_disorder_assembly
C1 C 0.6894(2) -0.08875(18) 0.69080(14) 0.0219(4) Uani 1 d . . .
C2 C 0.6247(2) -0.17591(19) 0.64026(15) 0.0236(4) Uani 1 d . . .
C2A C 0.6224(2) -0.1809(2) 0.53535(16) 0.0314(5) Uani 1 d . . .
H2A H 0.6679 -0.1202 0.4805 0.038 Uiso 1 calc R . .
C2B C 0.5523(3) -0.2766(2) 0.51207(16) 0.0360(5) Uani 1 d . . .
H2B H 0.5501 -0.2811 0.4404 0.043 Uiso 1 calc R . .
C3 C 0.5567(2) -0.26619(18) 0.72147(14) 0.0221(4) Uani 1 d . . .
C3A C 0.4880(2) -0.36161(19) 0.69682(15) 0.0260(4) Uani 1 d . . .
H3A H 0.4434 -0.4233 0.7511 0.031 Uiso 1 calc R . .
C3B C 0.4853(2) -0.3657(2) 0.59173(16) 0.0316(5) Uani 1 d . . .
H3B H 0.4373 -0.4299 0.5741 0.038 Uiso 1 calc R . .
C4 C 0.5772(2) -0.23613(18) 0.82350(14) 0.0214(4) Uani 1 d . . .
C5 C 0.5194(2) -0.29959(18) 0.92292(14) 0.0220(4) Uani 1 d . . .
H5 H 0.4642 -0.368 0.9232 0.026 Uiso 1 calc R . .
C6 C 0.5325(2) -0.27533(17) 1.02148(14) 0.0211(4) Uani 1 d . . .
C7 C 0.4741(2) -0.33437(18) 1.12316(14) 0.0230(4) Uani 1 d . . .
H7 H 0.4141 -0.4025 1.1392 0.028 Uiso 1 calc R . .
C8 C 0.5187(2) -0.27674(18) 1.19561(15) 0.0246(4) Uani 1 d . . .
H8 H 0.4958 -0.2984 1.2705 0.03 Uiso 1 calc R . .
C9 C 0.6040(2) -0.18021(18) 1.13930(14) 0.0221(4) Uani 1 d . . .
C10 C 0.6718(2) -0.09428(18) 1.17631(15) 0.0231(4) Uani 1 d . . .
H10 H 0.6612 -0.1055 1.2511 0.028 Uiso 1 calc R . .
C11 C 0.7523(2) 0.00534(18) 1.12344(14) 0.0211(4) Uani 1 d . . .
C12 C 0.8202(2) 0.08636(18) 1.17279(14) 0.0223(4) Uani 1 d . . .
C12A C 0.8126(2) 0.07386(19) 1.28961(14) 0.0262(4) Uani 1 d . . .
H12A H 0.8732 0.1339 1.3037 0.039 Uiso 1 calc R . .
H12B H 0.8533 -0.0195 1.3124 0.039 Uiso 1 calc R . .
H12C H 0.7062 0.0989 1.3292 0.039 Uiso 1 calc R . .
C13 C 0.8918(2) 0.17129(18) 1.09454(14) 0.0221(4) Uani 1 d . . .
C13A C 0.9814(2) 0.27308(19) 1.10485(15) 0.0260(4) Uani 1 d . . .
H13A H 1.0679 0.2749 1.0415 0.031 Uiso 1 calc R . .
H13B H 1.0241 0.2444 1.1681 0.031 Uiso 1 calc R . .
C13B C 0.8865(2) 0.4155(2) 1.11551(18) 0.0350(5) Uani 1 d . . .
H13C H 0.8339 0.4406 1.0577 0.053 Uiso 1 calc R . .
H13D H 0.9537 0.4791 1.1116 0.053 Uiso 1 calc R . .
H13E H 0.8111 0.4179 1.1841 0.053 Uiso 1 calc R . .
C14 C 0.86763(19) 0.14727(18) 0.99512(14) 0.0208(4) Uani 1 d . . .
C15 C 0.9177(2) 0.21327(18) 0.89592(14) 0.0222(4) Uani 1 d . . .
H15 H 0.9742 0.2816 0.8933 0.027 Uiso 1 calc R . .
C16 C 0.8938(2) 0.18975(18) 0.79925(14) 0.0214(4) Uani 1 d . . .
C17 C 0.9420(2) 0.26701(18) 0.69694(14) 0.0235(4) Uani 1 d . . .
C17A C 1.0194(2) 0.38613(19) 0.68062(15) 0.0270(4) Uani 1 d . . .
H17A H 1.077 0.3966 0.6054 0.032 Uiso 1 calc R . .
H17B H 1.093 0.3696 0.726 0.032 Uiso 1 calc R . .
C17B C 0.9049(2) 0.5160(2) 0.70791(17) 0.0329(5) Uani 1 d . . .
H17C H 0.8345 0.5347 0.6611 0.049 Uiso 1 calc R . .
H17D H 0.9594 0.5909 0.698 0.049 Uiso 1 calc R . .
H17E H 0.8472 0.5058 0.7822 0.049 Uiso 1 calc R . .
C18 C 0.8957(2) 0.21211(18) 0.62504(15) 0.0235(4) Uani 1 d . . .
C18B C 0.9142(2) 0.2544(2) 0.50817(15) 0.0316(5) Uani 1 d . . .
H18A H 0.9589 0.3358 0.49 0.047 Uiso 1 calc R . .
H18B H 0.8143 0.273 0.4913 0.047 Uiso 1 calc R . .
H18C H 0.9815 0.1818 0.467 0.047 Uiso 1 calc R . .
C19 C 0.8224(2) 0.10138(18) 0.68389(14) 0.0224(4) Uani 1 d . . .
C20 C 0.7613(2) 0.01698(18) 0.63803(14) 0.0231(4) Uani 1 d . . .
H20 H 0.7697 0.0333 0.5635 0.028 Uiso 1 calc R . .
C21 C 0.6589(2) -0.13056(18) 0.80000(15) 0.0218(4) Uani 1 d . . .
N23 N 0.78469(17) 0.04595(15) 1.01587(12) 0.0207(3) Uani 1 d . . .
N24 N 0.82298(17) 0.09057(15) 0.78928(12) 0.0218(3) Uani 1 d . . .
O22 O 0.61240(14) -0.17924(12) 1.03201(9) 0.0217(3) Uani 1 d . . .
H21 H 0.687(2) -0.0878(19) 0.8517(15) 0.024(5) Uiso 1 d . . .
H23 H 0.756(2) 0.0150(19) 0.9634(16) 0.026(5) Uiso 1 d . . .

loop_
_atom_site_aniso_label
_atom_site_aniso_U_11
_atom_site_aniso_U_22
_atom_site_aniso_U_33
_atom_site_aniso_U_23
_atom_site_aniso_U_13
_atom_site_aniso_U_12
C1 0.0183(9) 0.0250(10) 0.0221(10) -0.0046(8) -0.0051(7) -0.0015(8)
C2 0.0204(9) 0.0250(10) 0.0252(10) -0.0055(8) -0.0054(8) -0.0020(8)
C2A 0.0346(11) 0.0377(12) 0.0237(10) -0.0039(9) -0.0047(9) -0.0126(9)
C2B 0.0450(13) 0.0442(13) 0.0238(11) -0.0098(9) -0.0085(9) -0.0142(11)
C3 0.0175(9) 0.0241(9) 0.0235(10) -0.0050(7) -0.0048(7) 0.0007(7)
C3A 0.0246(10) 0.0267(10) 0.0273(10) -0.0050(8) -0.0069(8) -0.0041(8)
C3B 0.0320(11) 0.0359(11) 0.0324(11) -0.0106(9) -0.0091(9) -0.0114(9)
C4 0.0180(9) 0.0231(9) 0.0238(9) -0.0054(7) -0.0072(7) -0.0004(7)
C5 0.0179(9) 0.0218(9) 0.0273(10) -0.0050(8) -0.0059(8) -0.0033(7)
C6 0.0164(9) 0.0194(9) 0.0272(10) -0.0044(7) -0.0037(7) -0.0030(7)
C7 0.0202(9) 0.0215(9) 0.0255(10) -0.0024(8) -0.0027(8) -0.0036(8)
C8 0.0244(10) 0.0246(10) 0.0232(10) -0.0014(8) -0.0035(8) -0.0044(8)
C9 0.0200(9) 0.0256(10) 0.0179(9) -0.0042(7) -0.0034(7) 0.0012(8)
C10 0.0218(9) 0.0264(10) 0.0195(9) -0.0034(7) -0.0041(7) -0.0016(8)
C11 0.0175(9) 0.0230(9) 0.0207(9) -0.0048(7) -0.0038(7) 0.0013(7)
C12 0.0179(9) 0.0239(9) 0.0238(10) -0.0050(7) -0.0051(7) 0.0006(8)
C12A 0.0264(10) 0.0301(10) 0.0232(10) -0.0069(8) -0.0063(8) -0.0043(8)
C13 0.0173(9) 0.0249(10) 0.0234(10) -0.0070(7) -0.0045(7) 0.0004(7)
C13A 0.0209(10) 0.0337(11) 0.0257(10) -0.0074(8) -0.0042(8) -0.0087(8)
C13B 0.0298(11) 0.0323(11) 0.0454(13) -0.0109(10) -0.0040(10) -0.0124(9)
C14 0.0149(9) 0.0222(9) 0.0252(10) -0.0055(7) -0.0050(7) -0.0012(7)
C15 0.0176(9) 0.0233(9) 0.0260(10) -0.0049(8) -0.0038(8) -0.0045(8)
C16 0.0167(9) 0.0228(9) 0.0240(10) -0.0044(7) -0.0033(7) -0.0025(7)
C17 0.0186(9) 0.0257(10) 0.0233(10) -0.0028(8) -0.0014(7) -0.0024(8)
C17A 0.0255(10) 0.0290(10) 0.0260(10) -0.0027(8) -0.0022(8) -0.0091(8)
C17B 0.0337(11) 0.0270(11) 0.0362(12) -0.0019(9) -0.0046(9) -0.0072(9)
C18 0.0205(9) 0.0248(10) 0.0237(10) -0.0027(8) -0.0040(8) -0.0028(8)
C18B 0.0356(12) 0.0344(11) 0.0254(11) 0.0010(8) -0.0058(9) -0.0122(9)
C19 0.0195(9) 0.0249(10) 0.0210(9) -0.0015(7) -0.0033(7) -0.0028(8)
C20 0.0221(10) 0.0277(10) 0.0188(9) -0.0036(7) -0.0046(7) -0.0026(8)
C21 0.0196(9) 0.0242(10) 0.0226(9) -0.0063(8) -0.0060(8) -0.0028(8)
N23 0.0193(8) 0.0237(8) 0.0202(8) -0.0047(6) -0.0051(6) -0.0040(6)
N24 0.0189(8) 0.0245(8) 0.0218(8) -0.0036(6) -0.0042(6) -0.0037(6)
O22 0.0208(6) 0.0245(7) 0.0197(6) -0.0035(5) -0.0037(5) -0.0049(5)

loop_
_atom_type_symbol
_atom_type_description
_atom_type_scat_dispersion_real
_atom_type_scat_dispersion_imag
_atom_type_scat_source
C C 0.0033 0.0016 'International Tables Vol C Tables 4.2.6.8 and 6.1.1.4'
H H 0 0 'International Tables Vol C Tables 4.2.6.8 and 6.1.1.4'
N N 0.0061 0.0033 'International Tables Vol C Tables 4.2.6.8 and 6.1.1.4'
O O 0.0106 0.006 'International Tables Vol C Tables 4.2.6.8 and 6.1.1.4'

loop_
_geom_angle_atom_site_label_1
_geom_angle_atom_site_label_2
_geom_angle_atom_site_label_3
_geom_angle
_geom_angle_site_symmetry_1
_geom_angle_site_symmetry_3
_geom_angle_publ_flag
C20 C1 C21 127.84(17) . . ?
C20 C1 C2 125.30(17) . . ?
C21 C1 C2 106.82(16) . . ?
C2A C2 C3 120.46(17) . . ?
C2A C2 C1 131.99(18) . . ?
C3 C2 C1 107.55(16) . . ?
C2 C2A C2B 118.56(19) . . ?
C2 C2A H2A 120.7 . . ?
C2B C2A H2A 120.7 . . ?
C2A C2B C3B 121.19(19) . . ?
C2A C2B H2B 119.4 . . ?
C3B C2B H2B 119.4 . . ?
C3A C3 C2 120.26(17) . . ?
C3A C3 C4 131.93(17) . . ?
C2 C3 C4 107.80(16) . . ?
C3 C3A C3B 119.06(18) . . ?
C3 C3A H3A 120.5 . . ?
C3B C3A H3A 120.5 . . ?
C3A C3B C2B 120.46(18) . . ?
C3A C3B H3B 119.8 . . ?
C2B C3B H3B 119.8 . . ?
C5 C4 C21 128.09(16) . . ?
C5 C4 C3 125.05(17) . . ?
C21 C4 C3 106.82(16) . . ?
C6 C5 C4 128.07(17) . . ?
C6 C5 H5 116 . . ?
C4 C5 H5 116 . . ?
C5 C6 O22 121.75(16) . . ?
C5 C6 C7 130.07(17) . . ?
O22 C6 C7 108.18(15) . . ?
C8 C7 C6 108.16(16) . . ?
C8 C7 H7 125.9 . . ?
C6 C7 H7 125.9 . . ?
C7 C8 C9 107.72(17) . . ?
C7 C8 H8 126.1 . . ?
C9 C8 H8 126.1 . . ?
O22 C9 C10 121.52(17) . . ?
O22 C9 C8 108.61(15) . . ?
C10 C9 C8 129.87(17) . . ?
C9 C10 C11 131.39(18) . . ?
C9 C10 H10 114.3 . . ?
C11 C10 H10 114.3 . . ?
N23 C11 C10 127.87(16) . . ?
N23 C11 C12 106.76(16) . . ?
C10 C11 C12 125.37(17) . . ?
C13 C12 C11 108.05(16) . . ?
C13 C12 C12A 127.83(17) . . ?
C11 C12 C12A 124.11(17) . . ?
C12 C12A H12A 109.5 . . ?
C12 C12A H12B 109.5 . . ?
H12A C12A H12B 109.5 . . ?
C12 C12A H12C 109.5 . . ?
H12A C12A H12C 109.5 . . ?
H12B C12A H12C 109.5 . . ?
C12 C13 C14 107.75(16) . . ?
C12 C13 C13A 128.58(17) . . ?
C14 C13 C13A 123.67(17) . . ?
C13 C13A C13B 113.33(15) . . ?
C13 C13A H13A 108.9 . . ?
C13B C13A H13A 108.9 . . ?
C13 C13A H13B 108.9 . . ?
C13B C13A H13B 108.9 . . ?
H13A C13A H13B 107.7 . . ?
C13A C13B H13C 109.5 . . ?
C13A C13B H13D 109.5 . . ?
H13C C13B H13D 109.5 . . ?
C13A C13B H13E 109.5 . . ?
H13C C13B H13E 109.5 . . ?
H13D C13B H13E 109.5 . . ?
N23 C14 C15 125.62(16) . . ?
N23 C14 C13 107.42(16) . . ?
C15 C14 C13 126.96(17) . . ?
C14 C15 C16 126.82(17) . . ?
C14 C15 H15 116.6 . . ?
C16 C15 H15 116.6 . . ?
N24 C16 C15 123.43(17) . . ?
N24 C16 C17 111.64(15) . . ?
C15 C16 C17 124.93(16) . . ?
C18 C17 C16 105.69(16) . . ?
C18 C17 C17A 128.99(17) . . ?
C16 C17 C17A 125.26(16) . . ?
C17 C17A C17B 111.74(16) . . ?
C17 C17A H17A 109.3 . . ?
C17B C17A H17A 109.3 . . ?
C17 C17A H17B 109.3 . . ?
C17B C17A H17B 109.3 . . ?
H17A C17A H17B 107.9 . . ?
C17A C17B H17C 109.5 . . ?
C17A C17B H17D 109.5 . . ?
H17C C17B H17D 109.5 . . ?
C17A C17B H17E 109.5 . . ?
H17C C17B H17E 109.5 . . ?
H17D C17B H17E 109.5 . . ?
C17 C18 C19 106.33(16) . . ?
C17 C18 C18B 127.91(18) . . ?
C19 C18 C18B 125.76(17) . . ?
C18 C18B H18A 109.5 . . ?
C18 C18B H18B 109.5 . . ?
H18A C18B H18B 109.5 . . ?
C18 C18B H18C 109.5 . . ?
H18A C18B H18C 109.5 . . ?
H18B C18B H18C 109.5 . . ?
N24 C19 C20 124.59(17) . . ?
N24 C19 C18 111.01(15) . . ?
C20 C19 C18 124.39(17) . . ?
C1 C20 C19 126.47(17) . . ?
C1 C20 H20 116.8 . . ?
C19 C20 H20 116.8 . . ?
C4 C21 C1 110.99(16) . . ?
C4 C21 H21 125.4(12) . . ?
C1 C21 H21 123.5(12) . . ?
C14 N23 C11 110.00(15) . . ?
C14 N23 H23 122.0(13) . . ?
C11 N23 H23 128.0(13) . . ?
C16 N24 C19 105.33(15) . . ?
C9 O22 C6 107.33(14) . . ?

loop_
_geom_bond_atom_site_label_1
_geom_bond_atom_site_label_2
_geom_bond_distance
_geom_bond_site_symmetry_2
_geom_bond_publ_flag
C1 C20 1.394(3) . ?
C1 C21 1.402(3) . ?
C1 C2 1.480(2) . ?
C2 C2A 1.385(3) . ?
C2 C3 1.412(3) . ?
C2A C2B 1.389(3) . ?
C2A H2A 0.95 . ?
C2B C3B 1.390(3) . ?
C2B H2B 0.95 . ?
C3 C3A 1.386(3) . ?
C3 C4 1.478(2) . ?
C3A C3B 1.387(3) . ?
C3A H3A 0.95 . ?
C3B H3B 0.95 . ?
C4 C5 1.393(3) . ?
C4 C21 1.402(3) . ?
C5 C6 1.386(2) . ?
C5 H5 0.95 . ?
C6 O22 1.390(2) . ?
C6 C7 1.399(3) . ?
C7 C8 1.372(3) . ?
C7 H7 0.95 . ?
C8 C9 1.401(3) . ?
C8 H8 0.95 . ?
C9 O22 1.383(2) . ?
C9 C10 1.384(3) . ?
C10 C11 1.388(3) . ?
C10 H10 0.95 . ?
C11 N23 1.380(2) . ?
C11 C12 1.444(2) . ?
C12 C13 1.370(3) . ?
C12 C12A 1.498(2) . ?
C12A H12A 0.98 . ?
C12A H12B 0.98 . ?
C12A H12C 0.98 . ?
C13 C14 1.438(2) . ?
C13 C13A 1.502(2) . ?
C13A C13B 1.529(3) . ?
C13A H13A 0.99 . ?
C13A H13B 0.99 . ?
C13B H13C 0.98 . ?
C13B H13D 0.98 . ?
C13B H13E 0.98 . ?
C14 N23 1.374(2) . ?
C14 C15 1.386(3) . ?
C15 C16 1.400(2) . ?
C15 H15 0.95 . ?
C16 N24 1.357(2) . ?
C16 C17 1.466(3) . ?
C17 C18 1.359(3) . ?
C17 C17A 1.503(3) . ?
C17A C17B 1.526(3) . ?
C17A H17A 0.99 . ?
C17A H17B 0.99 . ?
C17B H17C 0.98 . ?
C17B H17D 0.98 . ?
C17B H17E 0.98 . ?
C18 C19 1.463(3) . ?
C18 C18B 1.502(3) . ?
C18B H18A 0.98 . ?
C18B H18B 0.98 . ?
C18B H18C 0.98 . ?
C19 N24 1.368(2) . ?
C19 C20 1.399(3) . ?
C20 H20 0.95 . ?
C21 H21 0.967(19) . ?
N23 H23 0.91(2) . ?

loop_
_geom_hbond_atom_site_label_D
_geom_hbond_atom_site_label_H
_geom_hbond_atom_site_label_A
_geom_hbond_site_symmetry_A
_geom_hbond_distance_DH
_geom_hbond_distance_HA
_geom_hbond_distance_DA
_geom_hbond_angle_DHA
N23 H23 O22 . 0.91(2) 2.55(2) 3.024(2) 112.7(15)
N23 H23 N24 . 0.91(2) 2.26(2) 2.871(2) 123.4(16)

loop_
_geom_torsion_atom_site_label_1
_geom_torsion_atom_site_label_2
_geom_torsion_atom_site_label_3
_geom_torsion_atom_site_label_4
_geom_torsion
_geom_torsion_site_symmetry_1
_geom_torsion_site_symmetry_2
_geom_torsion_site_symmetry_3
_geom_torsion_site_symmetry_4
_geom_torsion_publ_flag
C20 C1 C2 C2A 2.8(3) . . . . ?
C21 C1 C2 C2A -179.3(2) . . . . ?
C20 C1 C2 C3 -177.49(17) . . . . ?
C21 C1 C2 C3 0.5(2) . . . . ?
C3 C2 C2A C2B -0.1(3) . . . . ?
C1 C2 C2A C2B 179.59(19) . . . . ?
C2 C2A C2B C3B 0.1(3) . . . . ?
C2A C2 C3 C3A 0.5(3) . . . . ?
C1 C2 C3 C3A -179.24(15) . . . . ?
C2A C2 C3 C4 -179.90(17) . . . . ?
C1 C2 C3 C4 0.32(19) . . . . ?
C2 C3 C3A C3B -0.9(3) . . . . ?
C4 C3 C3A C3B 179.68(18) . . . . ?
C3 C3A C3B C2B 0.8(3) . . . . ?
C2A C2B C3B C3A -0.4(3) . . . . ?
C3A C3 C4 C5 -3.7(3) . . . . ?
C2 C3 C4 C5 176.83(17) . . . . ?
C3A C3 C4 C21 178.51(18) . . . . ?
C2 C3 C4 C21 -0.98(19) . . . . ?
C21 C4 C5 C6 -1.7(3) . . . . ?
C3 C4 C5 C6 -179.07(17) . . . . ?
C4 C5 C6 O22 -1.0(3) . . . . ?
C4 C5 C6 C7 178.58(18) . . . . ?
C5 C6 C7 C8 179.75(18) . . . . ?
O22 C6 C7 C8 -0.66(19) . . . . ?
C6 C7 C8 C9 0.6(2) . . . . ?
C7 C8 C9 O22 -0.3(2) . . . . ?
C7 C8 C9 C10 178.96(18) . . . . ?
O22 C9 C10 C11 1.7(3) . . . . ?
C8 C9 C10 C11 -177.48(19) . . . . ?
C9 C10 C11 N23 0.8(3) . . . . ?
C9 C10 C11 C12 -178.62(18) . . . . ?
N23 C11 C12 C13 -0.60(19) . . . . ?
C10 C11 C12 C13 178.92(17) . . . . ?
N23 C11 C12 C12A -179.61(16) . . . . ?
C10 C11 C12 C12A -0.1(3) . . . . ?
C11 C12 C13 C14 1.19(19) . . . . ?
C12A C12 C13 C14 -179.86(17) . . . . ?
C11 C12 C13 C13A -178.69(16) . . . . ?
C12A C12 C13 C13A 0.3(3) . . . . ?
C12 C13 C13A C13B -94.9(2) . . . . ?
C14 C13 C13A C13B 85.2(2) . . . . ?
C12 C13 C14 N23 -1.35(19) . . . . ?
C13A C13 C14 N23 178.53(15) . . . . ?
C12 C13 C14 C15 178.57(17) . . . . ?
C13A C13 C14 C15 -1.6(3) . . . . ?
N23 C14 C15 C16 0.0(3) . . . . ?
C13 C14 C15 C16 -179.91(17) . . . . ?
C14 C15 C16 N24 -3.9(3) . . . . ?
C14 C15 C16 C17 176.57(17) . . . . ?
N24 C16 C17 C18 0.8(2) . . . . ?
C15 C16 C17 C18 -179.53(17) . . . . ?
N24 C16 C17 C17A 178.13(16) . . . . ?
C15 C16 C17 C17A -2.3(3) . . . . ?
C18 C17 C17A C17B 94.4(2) . . . . ?
C16 C17 C17A C17B -82.2(2) . . . . ?
C16 C17 C18 C19 -0.81(19) . . . . ?
C17A C17 C18 C19 -177.96(17) . . . . ?
C16 C17 C18 C18B 179.08(18) . . . . ?
C17A C17 C18 C18B 1.9(3) . . . . ?
C17 C18 C19 N24 0.6(2) . . . . ?
C18B C18 C19 N24 -179.31(17) . . . . ?
C17 C18 C19 C20 -178.73(17) . . . . ?
C18B C18 C19 C20 1.4(3) . . . . ?
C21 C1 C20 C19 2.0(3) . . . . ?
C2 C1 C20 C19 179.50(17) . . . . ?
N24 C19 C20 C1 1.4(3) . . . . ?
C18 C19 C20 C1 -179.41(17) . . . . ?
C5 C4 C21 C1 -176.42(17) . . . . ?
C3 C4 C21 C1 1.3(2) . . . . ?
C20 C1 C21 C4 176.77(17) . . . . ?
C2 C1 C21 C4 -1.1(2) . . . . ?
C15 C14 N23 C11 -178.94(16) . . . . ?
C13 C14 N23 C11 0.98(19) . . . . ?
C10 C11 N23 C14 -179.76(17) . . . . ?
C12 C11 N23 C14 -0.26(19) . . . . ?
C15 C16 N24 C19 179.90(16) . . . . ?
C17 C16 N24 C19 -0.47(19) . . . . ?
C20 C19 N24 C16 179.26(17) . . . . ?
C18 C19 N24 C16 -0.06(19) . . . . ?
C10 C9 O22 C6 -179.44(16) . . . . ?
C8 C9 O22 C6 -0.10(18) . . . . ?
C5 C6 O22 C9 -179.90(16) . . . . ?
C7 C6 O22 C9 0.46(18) . . . . ?

loop_
_cod_related_entry_id
_cod_related_entry_database
_cod_related_entry_code
1 ChemSpider 30659277
